data_4024608
loop_
_publ_author_name
'Carlos Saavedra'
'Rosendo Hern\'andez'
'Alicia Boto'
'Eleuterio \'Alvarez'

_publ_section_title
;
Catalytic, One-Pot Synthesis of \b-Amino Acids from \a-Amino Acids.
Preparation of \a,\b-Peptide Derivatives
;
_journal_name_full 'Journal of Organic Chemistry'
_journal_page_first 4655
_journal_page_last 4665
_journal_paper_doi 10.1021/jo9004487
_journal_volume 74
_journal_year 2009
_chemical_absolute_configuration rmad
_chemical_formula_moiety 'C22 H31 I N2 O4'
_chemical_formula_sum 'C22 H31 I N2 O4'
_chemical_formula_weight 514.39
_chemical_name_systematic
; 
 ? 
;
_space_group_IT_number 4
_symmetry_cell_setting monoclinic
_symmetry_space_group_name_Hall 'P 2yb'
_symmetry_space_group_name_H-M 'P 1 21 1'
_atom_sites_solution_hydrogens geom
_atom_sites_solution_primary direct
_atom_sites_solution_secondary difmap
_audit_creation_method SHELXL-97
_cell_angle_alpha 90.00
_cell_angle_beta 92.5010(10)
_cell_angle_gamma 90.00
_cell_formula_units_Z 2
_cell_length_a 8.5884(4)
_cell_length_b 11.5592(6)
_cell_length_c 11.6674(5)
_cell_measurement_reflns_used 8668
_cell_measurement_temperature 173(2)
_cell_measurement_theta_max 28.46
_cell_measurement_theta_min 2.48
_cell_volume 1157.18(9)
_computing_cell_refinement 'Bruker (2006). APEX 2. Version 2.1.'
_computing_data_collection 'Bruker (2006). APEX 2. Version 2.1.'
_computing_data_reduction 'Bruker (2006). APEX 2. Version 2.1.'
_computing_molecular_graphics 'XP, SHELXTL v. 6.14 (Bruker, 2003)'
_computing_publication_material 'XCIF, SHELXTL v. 6.14 (Bruker, 2003)'
_computing_structure_refinement 'XL, SHELXTL v. 6.14 (Bruker, 2003)'
_computing_structure_solution 'Bruker (2006). APEX 2. Version 2.1.'
_diffrn_ambient_temperature 173(2)
_diffrn_detector_area_resol_mean 8.26
_diffrn_measured_fraction_theta_full 0.996
_diffrn_measured_fraction_theta_max 0.996
_diffrn_measurement_device_type
;
 Bruker-Nonius X8kappa APEX II CCD area detector'
;
_diffrn_measurement_method 'phi and omega scans with narrow frames'
_diffrn_radiation_monochromator graphite
_diffrn_radiation_source 'fine-focus sealed tube'
_diffrn_radiation_type MoK\a
_diffrn_radiation_wavelength 0.71073
_diffrn_reflns_av_R_equivalents 0.0302
_diffrn_reflns_av_sigmaI/netI 0.0362
_diffrn_reflns_limit_h_max 11
_diffrn_reflns_limit_h_min -12
_diffrn_reflns_limit_k_max 16
_diffrn_reflns_limit_k_min -15
_diffrn_reflns_limit_l_max 9
_diffrn_reflns_limit_l_min -16
_diffrn_reflns_number 22391
_diffrn_reflns_theta_full 30.48
_diffrn_reflns_theta_max 30.48
_diffrn_reflns_theta_min 1.75
_diffrn_standards_decay_% 0
_exptl_absorpt_coefficient_mu 1.412
_exptl_absorpt_correction_T_max 0.8601
_exptl_absorpt_correction_T_min 0.8377
_exptl_absorpt_correction_type multi-scan
_exptl_absorpt_process_details
;
 SADABS, Bruker (2006). APEX 2. Version 2.1. Bruker Analytical
 X-ray Solutions, Madison, Wisconsin, USA.
;
_exptl_crystal_colour colourless
_exptl_crystal_density_diffrn 1.476
_exptl_crystal_density_method 'not measured'
_exptl_crystal_description prism
_exptl_crystal_F_000 524
_exptl_crystal_size_max 0.13
_exptl_crystal_size_mid 0.12
_exptl_crystal_size_min 0.11
_refine_diff_density_max 0.500
_refine_diff_density_min -0.422
_refine_diff_density_rms 0.063
_refine_ls_abs_structure_details 'Flack H D (1983), Acta Cryst. A39, 876-881'
_refine_ls_abs_structure_Flack -0.018(12)
_refine_ls_extinction_method none
_refine_ls_goodness_of_fit_ref 1.009
_refine_ls_hydrogen_treatment mixed
_refine_ls_matrix_type full
_refine_ls_number_parameters 270
_refine_ls_number_reflns 6532
_refine_ls_number_restraints 2
_refine_ls_restrained_S_all 1.009
_refine_ls_R_factor_all 0.0305
_refine_ls_R_factor_gt 0.0248
_refine_ls_shift/su_max 0.001
_refine_ls_shift/su_mean 0.000
_refine_ls_structure_factor_coef Fsqd
_refine_ls_weighting_details 'calc w=1/[\s^2^(Fo^2^)+(0.0227P)^2^+0.0000P] where P=(Fo^2^+2Fc^2^)/3'
_refine_ls_weighting_scheme calc
_refine_ls_wR_factor_gt 0.0485
_refine_ls_wR_factor_ref 0.0505
_reflns_number_gt 5940
_reflns_number_total 6532
_reflns_threshold_expression >2sigma(I)
_cod_data_source_file jo9004487_si_007.cif
_cod_data_source_block 90
_cod_depositor_comments
;
The following automatic conversions were performed:
'_symmetry_cell_setting' value 'Monoclinic' changed to 'monoclinic'
according to '/home/saulius/struct/CIF-dictionaries/cif_core.dic'
dictionary named 'cif_core.dic' version 2.4.1 from 2010-06-29.

Automatic conversion script
Id: cif_fix_enum 1527 2010-12-29 10:47:43Z saulius 
;
_cod_original_sg_symbol_H-M P2(1)
_cod_database_code 4024608

loop_
_symmetry_equiv_pos_as_xyz
'x, y, z'
'-x, y+1/2, -z'

loop_
_atom_site_label
_atom_site_type_symbol
_atom_site_fract_x
_atom_site_fract_y
_atom_site_fract_z
_atom_site_U_iso_or_equiv
_atom_site_adp_type
_atom_site_occupancy
_atom_site_symmetry_multiplicity
_atom_site_calc_flag
_atom_site_refinement_flags
_atom_site_disorder_assembly
_atom_site_disorder_group
I1 I 0.616385(14) 0.500428(16) 0.291351(10) 0.02573(4) Uani 1 1 d . . .
O1 O 0.38727(19) 0.5147(3) 1.00366(13) 0.0367(5) Uani 1 1 d . . .
O2 O 0.4196(2) 0.68913(16) 0.92421(15) 0.0341(4) Uani 1 1 d . . .
O3 O 0.18858(19) 0.22012(14) 0.75664(13) 0.0256(3) Uani 1 1 d . . .
O4 O 0.13302(19) 0.02803(13) 0.40797(14) 0.0298(4) Uani 1 1 d . . .
N1 N 0.1077(2) 0.40473(16) 0.72255(15) 0.0192(4) Uani 1 1 d D . .
H1N H 0.049(3) 0.4460(19) 0.6751(18) 0.023 Uiso 1 1 d D . .
N1' N 0.0485(2) 0.14243(16) 0.54903(16) 0.0209(4) Uani 1 1 d . . .
C1 C 0.3743(3) 0.5789(2) 0.92178(19) 0.0236(5) Uani 1 1 d . . .
C2 C 0.3056(3) 0.54158(19) 0.80502(19) 0.0231(4) Uani 1 1 d . . .
C3 C 0.1724(2) 0.45676(19) 0.82862(18) 0.0189(4) Uani 1 1 d . . .
H3 H 0.2162 0.3932 0.8784 0.023 Uiso 1 1 calc R . .
C4 C 0.0411(2) 0.5146(3) 0.89190(17) 0.0223(5) Uani 1 1 d . . .
H4A H 0.0879 0.5606 0.9561 0.027 Uiso 1 1 calc R . .
H4B H -0.0139 0.5690 0.8386 0.027 Uiso 1 1 calc R . .
C5 C -0.0785(3) 0.4323(3) 0.9398(2) 0.0388(7) Uani 1 1 d . . .
H5 H -0.1209 0.3818 0.8762 0.047 Uiso 1 1 calc R . .
C6 C -0.0060(5) 0.3555(4) 1.0348(3) 0.0772(13) Uani 1 1 d . . .
H6A H 0.0695 0.3028 1.0020 0.086 Uiso 1 1 calc R . .
H6B H -0.0881 0.3105 1.0699 0.086 Uiso 1 1 calc R . .
H6C H 0.0469 0.4041 1.0933 0.086 Uiso 1 1 calc R . .
C7 C 0.2498(3) 0.6453(2) 0.7313(2) 0.0329(6) Uani 1 1 d . . .
H7A H 0.1736 0.6901 0.7730 0.049 Uiso 1 1 calc R . .
H7B H 0.2011 0.6172 0.6590 0.049 Uiso 1 1 calc R . .
H7C H 0.3390 0.6946 0.7151 0.049 Uiso 1 1 calc R . .
C8 C 0.4369(3) 0.4784(3) 0.7445(2) 0.0357(8) Uani 1 1 d . . .
H8A H 0.5251 0.5312 0.7364 0.054 Uiso 1 1 calc R . .
H8B H 0.3984 0.4528 0.6684 0.054 Uiso 1 1 calc R . .
H8C H 0.4709 0.4111 0.7901 0.054 Uiso 1 1 calc R . .
C9 C -0.2115(3) 0.5029(6) 0.9861(2) 0.0546(7) Uani 1 1 d . . .
H9A H -0.1723 0.5499 1.0511 0.082 Uiso 1 1 calc R . .
H9B H -0.2929 0.4506 1.0116 0.082 Uiso 1 1 calc R . .
H9C H -0.2550 0.5537 0.9256 0.082 Uiso 1 1 calc R . .
C10 C 0.4875(4) 0.7287(3) 1.0337(2) 0.0464(8) Uani 1 1 d . . .
H10A H 0.4094 0.7237 1.0922 0.070 Uiso 1 1 calc R . .
H10B H 0.5218 0.8091 1.0265 0.070 Uiso 1 1 calc R . .
H10C H 0.5771 0.6799 1.0561 0.070 Uiso 1 1 calc R . .
C11 C 0.1130(2) 0.29102(19) 0.69941(17) 0.0181(4) Uani 1 1 d . . .
C12 C 0.1368(3) 0.1225(2) 0.45901(19) 0.0219(4) Uani 1 1 d . . .
C13 C 0.2439(3) 0.2161(2) 0.42115(19) 0.0216(4) Uani 1 1 d . . .
C14 C 0.2422(3) 0.2491(2) 0.30706(19) 0.0266(5) Uani 1 1 d . . .
H14 H 0.1685 0.2151 0.2541 0.032 Uiso 1 1 calc R . .
C15 C 0.3456(3) 0.3308(2) 0.26854(19) 0.0254(5) Uani 1 1 d . . .
H15 H 0.3408 0.3544 0.1905 0.030 Uiso 1 1 calc R . .
C16 C 0.4560(3) 0.37748(19) 0.34503(18) 0.0207(4) Uani 1 1 d . . .
C17 C 0.4616(3) 0.3446(2) 0.45975(18) 0.0218(4) Uani 1 1 d . . .
H17 H 0.5380 0.3768 0.5118 0.026 Uiso 1 1 calc R . .
C18 C 0.3549(3) 0.2645(2) 0.49799(19) 0.0226(5) Uani 1 1 d . . .
H18 H 0.3576 0.2426 0.5765 0.027 Uiso 1 1 calc R . .
C2' C 0.0096(2) 0.25682(19) 0.59478(18) 0.0207(4) Uani 1 1 d . . .
H2' H 0.0141 0.3171 0.5335 0.025 Uiso 1 1 calc R . .
C3' C -0.1594(3) 0.2387(2) 0.6298(2) 0.0321(6) Uani 1 1 d . . .
H3'1 H -0.1879 0.2946 0.6896 0.039 Uiso 1 1 calc R . .
H3'2 H -0.2338 0.2459 0.5630 0.039 Uiso 1 1 calc R . .
C4' C -0.1547(3) 0.1150(2) 0.6762(3) 0.0356(6) Uani 1 1 d . . .
H4'1 H -0.1063 0.1123 0.7548 0.043 Uiso 1 1 calc R . .
H4'2 H -0.2607 0.0814 0.6772 0.043 Uiso 1 1 calc R . .
C5' C -0.0551(3) 0.0515(2) 0.5913(2) 0.0269(5) Uani 1 1 d . . .
H5'1 H 0.0058 -0.0112 0.6298 0.032 Uiso 1 1 calc R . .
H5'2 H -0.1206 0.0181 0.5277 0.032 Uiso 1 1 calc R . .

loop_
_atom_site_aniso_label
_atom_site_aniso_U_11
_atom_site_aniso_U_22
_atom_site_aniso_U_33
_atom_site_aniso_U_23
_atom_site_aniso_U_13
_atom_site_aniso_U_12
I1 0.02388(6) 0.02598(7) 0.02758(6) 0.00164(10) 0.00387(4) -0.00511(10)
O1 0.0416(9) 0.0356(15) 0.0320(7) 0.0027(10) -0.0105(6) -0.0078(11)
O2 0.0462(11) 0.0238(9) 0.0315(9) -0.0048(7) -0.0071(8) -0.0108(9)
O3 0.0303(9) 0.0181(8) 0.0281(8) 0.0002(7) -0.0038(7) 0.0057(7)
O4 0.0321(8) 0.0234(12) 0.0339(8) -0.0105(7) 0.0014(6) -0.0074(7)
N1 0.0214(9) 0.0131(9) 0.0228(9) 0.0016(7) -0.0028(7) 0.0017(7)
N1' 0.0207(9) 0.0139(9) 0.0280(9) -0.0018(7) -0.0007(7) -0.0037(7)
C1 0.0207(10) 0.0241(11) 0.0257(11) -0.0051(9) -0.0003(8) -0.0030(9)
C2 0.0258(11) 0.0207(10) 0.0230(10) -0.0026(8) 0.0020(8) -0.0063(9)
C3 0.0207(10) 0.0162(9) 0.0196(9) -0.0001(8) -0.0010(8) -0.0003(8)
C4 0.0239(9) 0.0185(16) 0.0246(8) -0.0003(10) 0.0011(7) 0.0006(11)
C5 0.0331(14) 0.0487(17) 0.0354(13) -0.0100(13) 0.0118(11) -0.0150(13)
C6 0.089(3) 0.061(3) 0.085(3) 0.041(2) 0.047(2) 0.007(2)
C7 0.0455(15) 0.0241(12) 0.0286(12) 0.0052(10) -0.0044(11) -0.0130(12)
C8 0.0299(11) 0.042(2) 0.0357(11) -0.0128(12) 0.0077(9) -0.0091(12)
C9 0.0305(11) 0.090(2) 0.0444(13) -0.010(3) 0.0129(9) 0.000(3)
C10 0.0604(19) 0.0317(17) 0.0451(18) -0.0120(13) -0.0195(16) -0.0083(15)
C11 0.0164(9) 0.0155(10) 0.0225(10) -0.0005(8) 0.0027(7) -0.0005(8)
C12 0.0212(10) 0.0184(11) 0.0255(10) -0.0040(9) -0.0043(8) -0.0022(9)
C13 0.0219(11) 0.0170(11) 0.0258(11) -0.0052(9) -0.0001(8) -0.0019(9)
C14 0.0281(12) 0.0272(13) 0.0241(11) -0.0053(9) -0.0033(9) -0.0068(10)
C15 0.0299(12) 0.0262(12) 0.0199(10) -0.0006(9) -0.0006(8) -0.0026(10)
C16 0.0195(10) 0.0174(10) 0.0256(10) 0.0003(9) 0.0042(8) 0.0002(9)
C17 0.0203(10) 0.0230(11) 0.0220(10) -0.0023(9) -0.0020(8) -0.0021(9)
C18 0.0221(10) 0.0245(12) 0.0210(10) 0.0009(9) -0.0020(8) -0.0018(10)
C2' 0.0200(10) 0.0150(10) 0.0267(11) -0.0004(8) -0.0033(8) -0.0012(9)
C3' 0.0171(11) 0.0295(14) 0.0494(15) -0.0107(12) -0.0024(10) 0.0002(10)
C4' 0.0292(13) 0.0312(14) 0.0473(15) -0.0060(12) 0.0119(11) -0.0117(11)
C5' 0.0256(11) 0.0184(11) 0.0367(13) 0.0010(9) 0.0018(9) -0.0080(9)

loop_
_atom_type_symbol
_atom_type_description
_atom_type_scat_dispersion_real
_atom_type_scat_dispersion_imag
_atom_type_scat_source
C C 0.0033 0.0016 'International Tables Vol C Tables 4.2.6.8 and 6.1.1.4'
H H 0.0000 0.0000 'International Tables Vol C Tables 4.2.6.8 and 6.1.1.4'
N N 0.0061 0.0033 'International Tables Vol C Tables 4.2.6.8 and 6.1.1.4'
O O 0.0106 0.0060 'International Tables Vol C Tables 4.2.6.8 and 6.1.1.4'
I I -0.4742 1.8119 'International Tables Vol C Tables 4.2.6.8 and 6.1.1.4'

loop_
_geom_angle_atom_site_label_1
_geom_angle_atom_site_label_2
_geom_angle_atom_site_label_3
_geom_angle
_geom_angle_site_symmetry_1
_geom_angle_site_symmetry_3
_geom_angle_publ_flag
C1 O2 C10 115.1(2) . . ?
C11 N1 C3 123.85(18) . . ?
C11 N1 H1N 115.5(16) . . ?
C3 N1 H1N 119.9(16) . . ?
C12 N1' C2' 125.74(19) . . ?
C12 N1' C5' 120.59(19) . . ?
C2' N1' C5' 111.67(18) . . ?
O1 C1 O2 123.5(2) . . ?
O1 C1 C2 123.4(2) . . ?
O2 C1 C2 113.03(19) . . ?
C1 C2 C3 106.37(17) . . ?
C1 C2 C7 112.21(19) . . ?
C3 C2 C7 112.30(19) . . ?
C1 C2 C8 106.37(18) . . ?
C3 C2 C8 110.16(19) . . ?
C7 C2 C8 109.2(2) . . ?
N1 C3 C4 109.08(17) . . ?
N1 C3 C2 111.60(17) . . ?
C4 C3 C2 112.19(19) . . ?
N1 C3 H3 107.9 . . ?
C4 C3 H3 107.9 . . ?
C2 C3 H3 107.9 . . ?
C5 C4 C3 115.3(3) . . ?
C5 C4 H4A 108.4 . . ?
C3 C4 H4A 108.4 . . ?
C5 C4 H4B 108.4 . . ?
C3 C4 H4B 108.4 . . ?
H4A C4 H4B 107.5 . . ?
C9 C5 C4 108.9(3) . . ?
C9 C5 C6 110.0(3) . . ?
C4 C5 C6 111.6(2) . . ?
C9 C5 H5 108.8 . . ?
C4 C5 H5 108.8 . . ?
C6 C5 H5 108.8 . . ?
C5 C6 H6A 109.5 . . ?
C5 C6 H6B 109.5 . . ?
H6A C6 H6B 109.5 . . ?
C5 C6 H6C 109.5 . . ?
H6A C6 H6C 109.5 . . ?
H6B C6 H6C 109.5 . . ?
C2 C7 H7A 109.5 . . ?
C2 C7 H7B 109.5 . . ?
H7A C7 H7B 109.5 . . ?
C2 C7 H7C 109.5 . . ?
H7A C7 H7C 109.5 . . ?
H7B C7 H7C 109.5 . . ?
C2 C8 H8A 109.5 . . ?
C2 C8 H8B 109.5 . . ?
H8A C8 H8B 109.5 . . ?
C2 C8 H8C 109.5 . . ?
H8A C8 H8C 109.5 . . ?
H8B C8 H8C 109.5 . . ?
C5 C9 H9A 109.5 . . ?
C5 C9 H9B 109.5 . . ?
H9A C9 H9B 109.5 . . ?
C5 C9 H9C 109.5 . . ?
H9A C9 H9C 109.5 . . ?
H9B C9 H9C 109.5 . . ?
O2 C10 H10A 109.5 . . ?
O2 C10 H10B 109.5 . . ?
H10A C10 H10B 109.5 . . ?
O2 C10 H10C 109.5 . . ?
H10A C10 H10C 109.5 . . ?
H10B C10 H10C 109.5 . . ?
O3 C11 N1 124.6(2) . . ?
O3 C11 C2' 122.50(19) . . ?
N1 C11 C2' 112.91(18) . . ?
O4 C12 N1' 121.5(2) . . ?
O4 C12 C13 119.8(2) . . ?
N1' C12 C13 118.77(19) . . ?
C14 C13 C18 119.0(2) . . ?
C14 C13 C12 120.09(19) . . ?
C18 C13 C12 120.7(2) . . ?
C15 C14 C13 121.3(2) . . ?
C15 C14 H14 119.3 . . ?
C13 C14 H14 119.3 . . ?
C14 C15 C16 119.2(2) . . ?
C14 C15 H15 120.4 . . ?
C16 C15 H15 120.4 . . ?
C15 C16 C17 120.6(2) . . ?
C15 C16 I1 120.88(16) . . ?
C17 C16 I1 118.54(16) . . ?
C18 C17 C16 119.7(2) . . ?
C18 C17 H17 120.1 . . ?
C16 C17 H17 120.1 . . ?
C17 C18 C13 120.1(2) . . ?
C17 C18 H18 119.9 . . ?
C13 C18 H18 119.9 . . ?
N1' C2' C11 112.89(17) . . ?
N1' C2' C3' 101.87(17) . . ?
C11 C2' C3' 110.17(18) . . ?
N1' C2' H2' 110.5 . . ?
C11 C2' H2' 110.5 . . ?
C3' C2' H2' 110.5 . . ?
C4' C3' C2' 102.19(19) . . ?
C4' C3' H3'1 111.3 . . ?
C2' C3' H3'1 111.3 . . ?
C4' C3' H3'2 111.3 . . ?
C2' C3' H3'2 111.3 . . ?
H3'1 C3' H3'2 109.2 . . ?
C5' C4' C3' 103.1(2) . . ?
C5' C4' H4'1 111.2 . . ?
C3' C4' H4'1 111.2 . . ?
C5' C4' H4'2 111.2 . . ?
C3' C4' H4'2 111.2 . . ?
H4'1 C4' H4'2 109.1 . . ?
N1' C5' C4' 103.80(19) . . ?
N1' C5' H5'1 111.0 . . ?
C4' C5' H5'1 111.0 . . ?
N1' C5' H5'2 111.0 . . ?
C4' C5' H5'2 111.0 . . ?
H5'1 C5' H5'2 109.0 . . ?

loop_
_geom_bond_atom_site_label_1
_geom_bond_atom_site_label_2
_geom_bond_distance
_geom_bond_site_symmetry_2
_geom_bond_publ_flag
I1 C16 2.094(2) . ?
O1 C1 1.211(3) . ?
O2 C1 1.333(3) . ?
O2 C10 1.454(3) . ?
O3 C11 1.225(3) . ?
O4 C12 1.243(3) . ?
N1 C11 1.343(3) . ?
N1 C3 1.464(3) . ?
N1 H1N 0.874(16) . ?
N1' C12 1.342(3) . ?
N1' C2' 1.470(3) . ?
N1' C5' 1.476(3) . ?
C1 C2 1.523(3) . ?
C2 C3 1.541(3) . ?
C2 C7 1.540(3) . ?
C2 C8 1.541(3) . ?
C3 C4 1.529(3) . ?
C3 H3 1.0000 . ?
C4 C5 1.523(4) . ?
C4 H4A 0.9900 . ?
C4 H4B 0.9900 . ?
C5 C9 1.522(5) . ?
C5 C6 1.532(5) . ?
C5 H5 1.0000 . ?
C6 H6A 0.9800 . ?
C6 H6B 0.9800 . ?
C6 H6C 0.9800 . ?
C7 H7A 0.9800 . ?
C7 H7B 0.9800 . ?
C7 H7C 0.9800 . ?
C8 H8A 0.9800 . ?
C8 H8B 0.9800 . ?
C8 H8C 0.9800 . ?
C9 H9A 0.9800 . ?
C9 H9B 0.9800 . ?
C9 H9C 0.9800 . ?
C10 H10A 0.9800 . ?
C10 H10B 0.9800 . ?
C10 H10C 0.9800 . ?
C11 C2' 1.530(3) . ?
C12 C13 1.500(3) . ?
C13 C14 1.384(3) . ?
C13 C18 1.397(3) . ?
C14 C15 1.384(3) . ?
C14 H14 0.9500 . ?
C15 C16 1.383(3) . ?
C15 H15 0.9500 . ?
C16 C17 1.390(3) . ?
C17 C18 1.390(3) . ?
C17 H17 0.9500 . ?
C18 H18 0.9500 . ?
C2' C3' 1.539(3) . ?
C2' H2' 1.0000 . ?
C3' C4' 1.529(4) . ?
C3' H3'1 0.9900 . ?
C3' H3'2 0.9900 . ?
C4' C5' 1.525(4) . ?
C4' H4'1 0.9900 . ?
C4' H4'2 0.9900 . ?
C5' H5'1 0.9900 . ?
C5' H5'2 0.9900 . ?

loop_
_geom_hbond_atom_site_label_D
_geom_hbond_atom_site_label_H
_geom_hbond_atom_site_label_A
_geom_hbond_distance_DH
_geom_hbond_distance_HA
_geom_hbond_distance_DA
_geom_hbond_angle_DHA
_geom_hbond_site_symmetry_A
N1 H1N O4 0.874(16) 2.037(17) 2.889(2) 165(2) 2_556

loop_
_geom_torsion_atom_site_label_1
_geom_torsion_atom_site_label_2
_geom_torsion_atom_site_label_3
_geom_torsion_atom_site_label_4
_geom_torsion
_geom_torsion_site_symmetry_1
_geom_torsion_site_symmetry_2
_geom_torsion_site_symmetry_3
_geom_torsion_site_symmetry_4
_geom_torsion_publ_flag
C10 O2 C1 O1 0.1(4) . . . . ?
C10 O2 C1 C2 -179.4(2) . . . . ?
O1 C1 C2 C3 36.6(3) . . . . ?
O2 C1 C2 C3 -143.9(2) . . . . ?
O1 C1 C2 C7 159.8(2) . . . . ?
O2 C1 C2 C7 -20.7(3) . . . . ?
O1 C1 C2 C8 -80.8(3) . . . . ?
O2 C1 C2 C8 98.7(2) . . . . ?
C11 N1 C3 C4 -118.6(2) . . . . ?
C11 N1 C3 C2 116.9(2) . . . . ?
C1 C2 C3 N1 -173.80(18) . . . . ?
C7 C2 C3 N1 63.1(2) . . . . ?
C8 C2 C3 N1 -58.9(2) . . . . ?
C1 C2 C3 C4 63.4(2) . . . . ?
C7 C2 C3 C4 -59.7(2) . . . . ?
C8 C2 C3 C4 178.32(18) . . . . ?
N1 C3 C4 C5 67.7(2) . . . . ?
C2 C3 C4 C5 -168.09(19) . . . . ?
C3 C4 C5 C9 -172.77(19) . . . . ?
C3 C4 C5 C6 65.6(3) . . . . ?
C3 N1 C11 O3 -9.5(3) . . . . ?
C3 N1 C11 C2' 168.57(18) . . . . ?
C2' N1' C12 O4 -161.7(2) . . . . ?
C5' N1' C12 O4 0.8(3) . . . . ?
C2' N1' C12 C13 19.3(3) . . . . ?
C5' N1' C12 C13 -178.19(19) . . . . ?
O4 C12 C13 C14 51.6(3) . . . . ?
N1' C12 C13 C14 -129.4(2) . . . . ?
O4 C12 C13 C18 -123.2(2) . . . . ?
N1' C12 C13 C18 55.8(3) . . . . ?
C18 C13 C14 C15 -1.5(4) . . . . ?
C12 C13 C14 C15 -176.4(2) . . . . ?
C13 C14 C15 C16 2.1(4) . . . . ?
C14 C15 C16 C17 -1.2(4) . . . . ?
C14 C15 C16 I1 179.58(18) . . . . ?
C15 C16 C17 C18 -0.3(3) . . . . ?
I1 C16 C17 C18 179.02(17) . . . . ?
C16 C17 C18 C13 0.8(3) . . . . ?
C14 C13 C18 C17 0.1(3) . . . . ?
C12 C13 C18 C17 174.9(2) . . . . ?
C12 N1' C2' C11 -98.7(2) . . . . ?
C5' N1' C2' C11 97.4(2) . . . . ?
C12 N1' C2' C3' 143.2(2) . . . . ?
C5' N1' C2' C3' -20.7(2) . . . . ?
O3 C11 C2' N1' -18.6(3) . . . . ?
N1 C11 C2' N1' 163.20(18) . . . . ?
O3 C11 C2' C3' 94.5(2) . . . . ?
N1 C11 C2' C3' -83.7(2) . . . . ?
N1' C2' C3' C4' 37.5(2) . . . . ?
C11 C2' C3' C4' -82.5(2) . . . . ?
C2' C3' C4' C5' -41.1(2) . . . . ?
C12 N1' C5' C4' -169.5(2) . . . . ?
C2' N1' C5' C4' -4.7(3) . . . . ?
C3' C4' C5' N1' 28.5(3) . . . . ?

loop_
_cod_related_entry_id
_cod_related_entry_database
_cod_related_entry_code
1 ChemSpider 30658972
